data_9015881
loop_
_publ_author_name
'Le Bail, A.'
'Lafontaine, M.'

_publ_section_title
;
 Structure determination of NiV2O6 from X-ray powder diffraction :
 A rutile-ramsdellite intergrowth
 _cod_database_code 1000094
;
_journal_name_full 'European Journal of Solid State and Inorganic Chemistry'
_journal_page_first 671
_journal_page_last 680
_journal_volume 27
_journal_year 1990
_chemical_formula_sum 'Ni3 O18 V6'
_space_group_IT_number 2
_symmetry_space_group_name_Hall '-P 1'
_symmetry_space_group_name_H-M 'P -1'
_cell_angle_alpha 90.16
_cell_angle_beta 102.13
_cell_angle_gamma 94.19
_cell_length_a 7.130
_cell_length_b 4.791
_cell_length_c 8.825
_cell_formula_units_Z 1
_cell_volume 293.891
_database_code_amcsd 0012533
_exptl_crystal_density_diffrn 4.349
_cod_duplicate_entry 1000094
_cod_original_formula_sum 'Ni3 V6 O18'
_cod_database_code 9015881
_amcsd_formula_title NiV2O6

loop_
_space_group_symop_operation_xyz
x,y,z
-x,-y,-z

loop_
_atom_site_label
_atom_site_fract_x
_atom_site_fract_y
_atom_site_fract_z
_atom_site_occupancy
Ni1 0.00000 0.00000 0.00000 1.00000
Ni2 -0.01400 -0.01310 0.33150 1.00000
V1 0.41920 0.88260 0.23340 0.88000
V2 0.72170 0.42570 0.80440 0.12000
V3 0.71580 0.45510 0.46770 1.00000
V4 0.71450 0.45220 0.11090 1.00000
O1 0.16780 0.34780 -0.00220 1.00000
O2 0.16730 0.35000 0.38370 1.00000
O3 0.20500 0.37060 0.70200 1.00000
O4 0.17510 0.87180 0.20090 1.00000
O5 0.15800 0.82470 0.52190 1.00000
O6 0.15660 0.83820 0.86240 1.00000
O7 0.52630 0.21920 0.24860 1.00000
O8 0.53170 0.27000 0.58140 1.00000
O9 0.51760 0.28220 0.92560 1.00000

loop_
_cod_related_entry_id
_cod_related_entry_database
_cod_related_entry_code
1 AMCSD 0012533
